data_8105454
loop_
_publ_author_name
'Xu, Qiang'
'Zhang, Hong Yan'
'Luo, Xiao fang'
'Li, Guo qiang'

_publ_section_title
;
 Crystal structure of
 dichlorido-bis[2-(2-(3-(pyridin-2-yl)-1H-1,2,4-triazol-5-yl)phenoxy)benzoic
 acidmanganese(II) monohydrate, C40H30N8O7MnCl2
;
_journal_issue 6
_journal_name_full 'Zeitschrift f\"ur Kristallographie - New Crystal Structures'
_journal_page_first 1315
_journal_page_last 1317
_journal_paper_doi 10.1515/ncrs-2020-0295
_journal_volume 235
_journal_year 2020
_chemical_formula_sum 'C20 H15 Cl Mn0.5 N4 O3.5'
_chemical_formula_weight 430.28
_space_group_crystal_system monoclinic
_space_group_IT_number 15
_space_group_name_Hall '-C 2yc'
_space_group_name_H-M_alt 'C 1 2/c 1'
_atom_sites_solution_hydrogens mixed
_audit_creation_method SHELXL-2018/3
_cell_angle_alpha 90
_cell_angle_beta 112.027(6)
_cell_angle_gamma 90
_cell_formula_units_Z 8
_cell_length_a 13.0864(7)
_cell_length_b 25.6216(9)
_cell_length_c 12.2253(7)
_cell_measurement_reflns_used 2720
_cell_measurement_temperature 293(2)
_cell_measurement_theta_max 71.1060
_cell_measurement_theta_min 4.0210
_cell_volume 3799.9(4)
_computing_cell_refinement 'CrysAlisPro 1.171.40.53 (Rigaku OD, 2019)'
_computing_data_collection 'CrysAlisPro 1.171.40.53 (Rigaku OD, 2019)'
_computing_data_reduction 'CrysAlisPro 1.171.40.53 (Rigaku OD, 2019)'
_computing_structure_refinement 'SHELXL-2018/3 (Sheldrick, 2018)'
_computing_structure_solution 'SHELXL-2018/3 (Sheldrick, 2018)'
_diffrn_ambient_temperature 293(2)
_diffrn_measured_fraction_theta_full 0.998
_diffrn_measured_fraction_theta_max 0.998
_diffrn_measurement_device_type 'Xcalibur, Eos, Gemini'
_diffrn_radiation_type CuK\a
_diffrn_radiation_wavelength 1.54184
_diffrn_reflns_av_R_equivalents 0.0336
_diffrn_reflns_av_unetI/netI 0.0552
_diffrn_reflns_Laue_measured_fraction_full 0.998
_diffrn_reflns_Laue_measured_fraction_max 0.998
_diffrn_reflns_limit_h_max 15
_diffrn_reflns_limit_h_min -15
_diffrn_reflns_limit_k_max 30
_diffrn_reflns_limit_k_min -20
_diffrn_reflns_limit_l_max 11
_diffrn_reflns_limit_l_min -14
_diffrn_reflns_number 7181
_diffrn_reflns_point_group_measured_fraction_full 0.998
_diffrn_reflns_point_group_measured_fraction_max 0.998
_diffrn_reflns_theta_full 67.242
_diffrn_reflns_theta_max 67.242
_diffrn_reflns_theta_min 3.450
_diffrn_source 'fine-focus sealed X-ray tube'
_exptl_absorpt_coefficient_mu 4.654
_exptl_absorpt_correction_T_max 1.00000
_exptl_absorpt_correction_T_min 0.57887
_exptl_absorpt_correction_type multi-scan
_exptl_absorpt_process_details sadabs
_exptl_crystal_colour white
_exptl_crystal_density_diffrn 1.504
_exptl_crystal_description block
_exptl_crystal_F_000 1764
_exptl_crystal_size_max 0.230
_exptl_crystal_size_mid 0.220
_exptl_crystal_size_min 0.210
_refine_diff_density_max 0.191
_refine_diff_density_min -0.279
_refine_diff_density_rms 0.057
_refine_ls_extinction_coef .
_refine_ls_extinction_method none
_refine_ls_goodness_of_fit_ref 1.022
_refine_ls_hydrogen_treatment constr
_refine_ls_matrix_type full
_refine_ls_number_parameters 264
_refine_ls_number_reflns 3407
_refine_ls_number_restraints 0
_refine_ls_restrained_S_all 1.022
_refine_ls_R_factor_all 0.0586
_refine_ls_R_factor_gt 0.0413
_refine_ls_shift/su_max 0.000
_refine_ls_shift/su_mean 0.000
_refine_ls_structure_factor_coef Fsqd
_refine_ls_weighting_details 'w=1/[\s^2^(Fo^2^)+(0.0366P)^2^] where P=(Fo^2^+2Fc^2^)/3'
_refine_ls_weighting_scheme calc
_refine_ls_wR_factor_gt 0.0920
_refine_ls_wR_factor_ref 0.1001
_reflns_Friedel_coverage 0.000
_reflns_Friedel_fraction_full .
_reflns_Friedel_fraction_max .
_reflns_number_gt 2631
_reflns_number_total 3407
_reflns_threshold_expression 'I > 2\s(I)'
_cod_data_source_file suppl_ncrs-2020-0295_suppl.cif
_cod_data_source_block exp_11102
_cod_original_cell_volume 3799.9(3)
_cod_original_sg_symbol_H-M 'C 2/c'
_cod_original_formula_sum 'C20 H15 Cl Mn0.50 N4 O3.50'
_cod_database_code 8105454
_shelx_shelxl_version_number 2018/3
_shelx_space_group_comment
;
The symmetry employed for this shelxl refinement is uniquely defined
by the following loop, which should always be used as a source of
symmetry information in preference to the above space-group names.
They are only intended as comments.
;
_shelx_estimated_absorpt_t_min 0.414
_shelx_estimated_absorpt_t_max 0.442

loop_
_space_group_symop_operation_xyz
'x, y, z'
'-x, y, -z+1/2'
'x+1/2, y+1/2, z'
'-x+1/2, y+1/2, -z+1/2'
'-x, -y, -z'
'x, -y, z-1/2'
'-x+1/2, -y+1/2, -z'
'x+1/2, -y+1/2, z-1/2'

loop_
_atom_site_label
_atom_site_type_symbol
_atom_site_fract_x
_atom_site_fract_y
_atom_site_fract_z
_atom_site_U_iso_or_equiv
_atom_site_adp_type
_atom_site_occupancy
_atom_site_site_symmetry_order
_atom_site_calc_flag
_atom_site_refinement_flags_posn
_atom_site_refinement_flags_adp
_atom_site_refinement_flags_occupancy
_atom_site_disorder_assembly
_atom_site_disorder_group
Mn1 Mn 0.500000 0.09859(2) 0.750000 0.03430(17) Uani 1 2 d S T P . .
Cl1 Cl 0.40418(6) 0.03924(3) 0.58532(7) 0.0580(2) Uani 1 1 d . . . . .
N1 N 0.34923(19) 0.10135(8) 0.8085(2) 0.0377(5) Uani 1 1 d . . . . .
N2 N 0.39165(17) 0.16840(7) 0.65912(18) 0.0323(5) Uani 1 1 d . . . . .
N3 N 0.27895(18) 0.22931(8) 0.68614(19) 0.0384(5) Uani 1 1 d . . . . .
N4 N 0.33926(17) 0.24893(8) 0.62635(19) 0.0384(5) Uani 1 1 d . . . . .
H4A H 0.335513 0.280700 0.602455 0.046 Uiso 1 1 calc R U . . .
O1 O 0.32603(17) 0.35713(7) 0.55292(19) 0.0539(6) Uani 1 1 d . . . . .
O2 O 0.33900(19) 0.43873(8) 0.4993(3) 0.0716(7) Uani 1 1 d . . . . .
H2 H 0.272488 0.438576 0.484496 0.107 Uiso 1 1 calc R U . . .
O3 O 0.51528(17) 0.30339(7) 0.6139(2) 0.0515(5) Uani 1 1 d . . . . .
O4 O 0.000000 0.56446(13) 0.250000 0.1161(18) Uani 1 2 d S T P . .
H4C H 0.034050 0.544900 0.308520 0.139 Uiso 0.5 1 d R U P . .
H4D H -0.034050 0.544900 0.191480 0.139 Uiso 0.5 1 d R U P . .
C1 C 0.3227(3) 0.06364(11) 0.8693(3) 0.0476(7) Uani 1 1 d . . . . .
H1 H 0.370793 0.035693 0.897353 0.057 Uiso 1 1 calc R U . . .
C2 C 0.2277(3) 0.06450(12) 0.8918(3) 0.0575(9) Uani 1 1 d . . . . .
H2A H 0.212427 0.037689 0.934723 0.069 Uiso 1 1 calc R U . . .
C3 C 0.1554(3) 0.10517(12) 0.8507(3) 0.0594(9) Uani 1 1 d . . . . .
H3 H 0.090546 0.106367 0.865203 0.071 Uiso 1 1 calc R U . . .
C4 C 0.1806(3) 0.14463(11) 0.7869(3) 0.0498(8) Uani 1 1 d . . . . .
H4 H 0.132956 0.172606 0.757301 0.060 Uiso 1 1 calc R U . . .
C5 C 0.2781(2) 0.14123(10) 0.7687(2) 0.0344(6) Uani 1 1 d . . . . .
C6 C 0.3141(2) 0.18061(9) 0.7035(2) 0.0330(6) Uani 1 1 d . . . . .
C7 C 0.4053(2) 0.21261(9) 0.6093(2) 0.0335(6) Uani 1 1 d . . . . .
C8 C 0.4759(2) 0.21875(10) 0.5417(2) 0.0353(6) Uani 1 1 d . . . . .
C9 C 0.4878(2) 0.17701(11) 0.4746(2) 0.0465(7) Uani 1 1 d . . . . .
H9 H 0.451905 0.145676 0.474439 0.056 Uiso 1 1 calc R U . . .
C10 C 0.5526(3) 0.18173(13) 0.4081(3) 0.0569(9) Uani 1 1 d . . . . .
H10 H 0.561230 0.153611 0.364204 0.068 Uiso 1 1 calc R U . . .
C11 C 0.6045(3) 0.22875(13) 0.4075(3) 0.0575(8) Uani 1 1 d . . . . .
H11 H 0.646600 0.232398 0.361283 0.069 Uiso 1 1 calc R U . . .
C12 C 0.5944(3) 0.27061(12) 0.4752(3) 0.0508(8) Uani 1 1 d . . . . .
H12 H 0.630511 0.301884 0.475255 0.061 Uiso 1 1 calc R U . . .
C13 C 0.5307(2) 0.26546(10) 0.5423(2) 0.0383(6) Uani 1 1 d . . . . .
C14 C 0.5689(2) 0.35088(10) 0.6292(3) 0.0423(7) Uani 1 1 d . . . . .
C15 C 0.6822(3) 0.35301(13) 0.6818(3) 0.0557(8) Uani 1 1 d . . . . .
H15 H 0.723212 0.322422 0.702677 0.067 Uiso 1 1 calc R U . . .
C16 C 0.7341(3) 0.40088(13) 0.7033(3) 0.0605(9) Uani 1 1 d . . . . .
H16 H 0.810558 0.402621 0.738729 0.073 Uiso 1 1 calc R U . . .
C17 C 0.6731(3) 0.44615(13) 0.6723(3) 0.0619(9) Uani 1 1 d . . . . .
H17 H 0.708467 0.478349 0.685316 0.074 Uiso 1 1 calc R U . . .
C18 C 0.5602(3) 0.44375(11) 0.6223(3) 0.0535(8) Uani 1 1 d . . . . .
H18 H 0.519768 0.474544 0.603013 0.064 Uiso 1 1 calc R U . . .
C19 C 0.5049(2) 0.39592(10) 0.5997(2) 0.0401(6) Uani 1 1 d . . . . .
C20 C 0.3823(3) 0.39409(11) 0.5494(3) 0.0440(7) Uani 1 1 d . . . . .

loop_
_atom_site_aniso_label
_atom_site_aniso_U_11
_atom_site_aniso_U_22
_atom_site_aniso_U_33
_atom_site_aniso_U_23
_atom_site_aniso_U_13
_atom_site_aniso_U_12
Mn1 0.0357(3) 0.0195(3) 0.0457(3) 0.000 0.0130(3) 0.000
Cl1 0.0502(4) 0.0400(4) 0.0746(5) -0.0239(4) 0.0128(4) -0.0009(3)
N1 0.0426(13) 0.0252(11) 0.0451(12) -0.0015(10) 0.0161(11) -0.0015(9)
N2 0.0331(12) 0.0227(10) 0.0364(11) -0.0007(9) 0.0077(9) -0.0019(9)
N3 0.0381(13) 0.0261(11) 0.0472(13) 0.0003(10) 0.0114(11) 0.0021(9)
N4 0.0402(13) 0.0218(11) 0.0461(13) 0.0069(10) 0.0082(11) 0.0043(9)
O1 0.0467(12) 0.0356(11) 0.0676(14) 0.0097(10) 0.0079(11) 0.0000(9)
O2 0.0564(15) 0.0386(12) 0.109(2) 0.0204(13) 0.0189(15) 0.0084(11)
O3 0.0573(13) 0.0228(10) 0.0867(16) -0.0049(10) 0.0411(12) -0.0038(9)
O4 0.087(3) 0.043(2) 0.179(5) 0.000 0.005(3) 0.000
C1 0.0567(19) 0.0310(15) 0.0596(19) 0.0074(14) 0.0272(16) 0.0001(13)
C2 0.072(2) 0.0425(18) 0.071(2) 0.0065(16) 0.042(2) -0.0044(16)
C3 0.062(2) 0.0490(19) 0.084(2) -0.0022(18) 0.047(2) -0.0036(16)
C4 0.0522(19) 0.0360(16) 0.065(2) 0.0002(15) 0.0266(16) 0.0087(13)
C5 0.0381(15) 0.0249(13) 0.0375(14) -0.0052(11) 0.0110(12) -0.0013(11)
C6 0.0310(14) 0.0251(13) 0.0346(13) -0.0026(11) 0.0028(11) -0.0009(10)
C7 0.0347(14) 0.0233(13) 0.0336(13) -0.0004(11) 0.0028(11) -0.0002(11)
C8 0.0372(15) 0.0285(13) 0.0328(13) 0.0042(11) 0.0046(11) 0.0031(11)
C9 0.059(2) 0.0339(16) 0.0422(16) -0.0002(13) 0.0135(14) -0.0025(14)
C10 0.077(2) 0.0489(19) 0.0475(18) -0.0062(15) 0.0261(17) 0.0033(17)
C11 0.065(2) 0.059(2) 0.0544(18) 0.0052(17) 0.0291(17) 0.0030(17)
C12 0.054(2) 0.0417(17) 0.0595(19) 0.0063(15) 0.0247(16) 0.0001(14)
C13 0.0398(15) 0.0265(14) 0.0457(15) 0.0046(12) 0.0127(13) 0.0058(11)
C14 0.0501(18) 0.0282(14) 0.0514(17) 0.0008(13) 0.0221(14) -0.0029(12)
C15 0.0487(19) 0.0469(18) 0.073(2) 0.0086(17) 0.0249(17) 0.0032(15)
C16 0.048(2) 0.064(2) 0.065(2) -0.0039(18) 0.0173(17) -0.0126(17)
C17 0.068(2) 0.0430(18) 0.072(2) -0.0116(17) 0.0227(19) -0.0215(17)
C18 0.066(2) 0.0292(15) 0.064(2) -0.0044(15) 0.0236(18) -0.0030(14)
C19 0.0493(17) 0.0292(14) 0.0405(14) -0.0021(12) 0.0153(13) -0.0043(12)
C20 0.0549(19) 0.0298(15) 0.0446(16) 0.0012(13) 0.0155(14) 0.0040(13)

loop_
_atom_type_symbol
_atom_type_description
_atom_type_scat_dispersion_real
_atom_type_scat_dispersion_imag
_atom_type_scat_source
C C 0.0181 0.0091 'International Tables Vol C Tables 4.2.6.8 and 6.1.1.4'
H H 0.0000 0.0000 'International Tables Vol C Tables 4.2.6.8 and 6.1.1.4'
N N 0.0311 0.0180 'International Tables Vol C Tables 4.2.6.8 and 6.1.1.4'
O O 0.0492 0.0322 'International Tables Vol C Tables 4.2.6.8 and 6.1.1.4'
Mn Mn -0.5299 2.8052 'International Tables Vol C Tables 4.2.6.8 and 6.1.1.4'
Cl Cl 0.3639 0.7018 'International Tables Vol C Tables 4.2.6.8 and 6.1.1.4'

loop_
_geom_angle_atom_site_label_1
_geom_angle_atom_site_label_2
_geom_angle_atom_site_label_3
_geom_angle
_geom_angle_site_symmetry_1
_geom_angle_site_symmetry_3
N2 Mn1 N2 77.54(10) 2_656 .
N2 Mn1 N1 105.51(7) 2_656 .
N2 Mn1 N1 71.67(7) . .
N2 Mn1 N1 71.67(7) 2_656 2_656
N2 Mn1 N1 105.51(7) . 2_656
N1 Mn1 N1 176.54(10) . 2_656
N2 Mn1 Cl1 93.03(5) 2_656 2_656
N2 Mn1 Cl1 155.73(6) . 2_656
N1 Mn1 Cl1 89.87(6) . 2_656
N1 Mn1 Cl1 92.27(6) 2_656 2_656
N2 Mn1 Cl1 155.73(6) 2_656 .
N2 Mn1 Cl1 93.03(5) . .
N1 Mn1 Cl1 92.27(6) . .
N1 Mn1 Cl1 89.87(6) 2_656 .
Cl1 Mn1 Cl1 103.59(4) 2_656 .
C1 N1 C5 117.4(2) . .
C1 N1 Mn1 124.84(19) . .
C5 N1 Mn1 117.45(17) . .
C7 N2 C6 103.7(2) . .
C7 N2 Mn1 136.16(17) . .
C6 N2 Mn1 113.95(16) . .
C6 N3 N4 101.5(2) . .
C7 N4 N3 111.5(2) . .
C13 O3 C14 121.4(2) . .
N1 C1 C2 122.9(3) . .
C3 C2 C1 119.5(3) . .
C2 C3 C4 118.8(3) . .
C5 C4 C3 118.3(3) . .
N1 C5 C4 123.1(2) . .
N1 C5 C6 113.5(2) . .
C4 C5 C6 123.3(2) . .
N3 C6 N2 115.0(2) . .
N3 C6 C5 125.0(2) . .
N2 C6 C5 120.0(2) . .
N2 C7 N4 108.4(2) . .
N2 C7 C8 125.0(2) . .
N4 C7 C8 126.6(2) . .
C9 C8 C13 119.5(3) . .
C9 C8 C7 119.0(2) . .
C13 C8 C7 121.5(2) . .
C10 C9 C8 120.5(3) . .
C9 C10 C11 119.3(3) . .
C10 C11 C12 120.8(3) . .
C13 C12 C11 119.6(3) . .
O3 C13 C12 125.3(3) . .
O3 C13 C8 114.4(2) . .
C12 C13 C8 120.2(3) . .
C15 C14 O3 120.0(3) . .
C15 C14 C19 121.7(3) . .
O3 C14 C19 118.0(3) . .
C14 C15 C16 119.4(3) . .
C17 C16 C15 120.2(3) . .
C18 C17 C16 120.1(3) . .
C17 C18 C19 121.3(3) . .
C14 C19 C18 117.4(3) . .
C14 C19 C20 122.1(2) . .
C18 C19 C20 120.5(3) . .
O1 C20 O2 122.2(3) . .
O1 C20 C19 125.9(3) . .
O2 C20 C19 111.9(2) . .

loop_
_geom_bond_atom_site_label_1
_geom_bond_atom_site_label_2
_geom_bond_distance
_geom_bond_site_symmetry_2
Mn1 N2 2.294(2) 2_656
Mn1 N2 2.294(2) .
Mn1 N1 2.339(2) .
Mn1 N1 2.339(2) 2_656
Mn1 Cl1 2.4585(8) 2_656
Mn1 Cl1 2.4586(8) .
N1 C1 1.342(3) .
N1 C5 1.345(3) .
N2 C7 1.330(3) .
N2 C6 1.355(3) .
N3 C6 1.319(3) .
N3 N4 1.357(3) .
N4 C7 1.339(3) .
O1 C20 1.210(3) .
O2 C20 1.321(3) .
O3 C13 1.372(3) .
O3 C14 1.381(3) .
C1 C2 1.370(4) .
C2 C3 1.370(4) .
C3 C4 1.390(4) .
C4 C5 1.377(4) .
C5 C6 1.469(3) .
C7 C8 1.461(4) .
C8 C9 1.392(4) .
C8 C13 1.393(4) .
C9 C10 1.382(4) .
C10 C11 1.384(4) .
C11 C12 1.391(4) .
C12 C13 1.378(4) .
C14 C15 1.378(4) .
C14 C19 1.391(4) .
C15 C16 1.379(4) .
C16 C17 1.378(5) .
C17 C18 1.372(4) .
C18 C19 1.397(4) .
C19 C20 1.488(4) .

loop_
_geom_hbond_atom_site_label_D
_geom_hbond_atom_site_label_H
_geom_hbond_atom_site_label_A
_geom_hbond_distance_DH
_geom_hbond_distance_HA
_geom_hbond_distance_DA
_geom_hbond_angle_DHA
_geom_hbond_site_symmetry_A
_geom_hbond_publ_flag
N4 H4A O1 0.86 2.04 2.899(3) 177.3 . yes
O2 H2 Cl1 0.82 2.22 3.008(2) 162.0 7_556 yes
